data_7121656
loop_
_publ_author_name
'Wixtrom, Alex I.'
'Parvez, Zeeshan A.'
'Savage, Miles D.'
'Qian, Elaine A.'
'Jung, Dahee'
'Khan, Saeed I.'
'Rheingold, Arnold L.'
'Spokoyny, Alexander M.'

_publ_section_title
;
 Tuning the electrochemical potential of perfunctionalized dodecaborate
 clusters through vertex differentiation.
;
_journal_issue 46
_journal_name_full 'Chemical communications (Cambridge, England)'
_journal_page_first 5867
_journal_page_last 5870
_journal_paper_doi 10.1039/c8cc03477j
_journal_volume 54
_journal_year 2018
_chemical_formula_moiety 'C84 H24 B12 F60 O12, C16 H36 N'
_chemical_formula_sum 'C100 H60 B12 F60 N O12'
_chemical_formula_weight 2737.21
_space_group_crystal_system triclinic
_space_group_IT_number 2
_space_group_name_Hall '-P 1'
_space_group_name_H-M_alt 'P -1'
_symmetry_space_group_name_Hall '-P 1'
_symmetry_space_group_name_H-M 'P -1'
_atom_sites_solution_hydrogens geom
_audit_creation_method SHELXL-2014/6
_audit_update_record
;
2018-04-29 deposited with the CCDC.
2018-05-10 downloaded from the CCDC.
;
_cell_angle_alpha 97.6210(10)
_cell_angle_beta 100.2900(10)
_cell_angle_gamma 93.5830(10)
_cell_formula_units_Z 2
_cell_length_a 13.3889(3)
_cell_length_b 13.8983(3)
_cell_length_c 29.7778(7)
_cell_measurement_reflns_used 9978
_cell_measurement_temperature 100(2)
_cell_measurement_theta_max 68.07
_cell_measurement_theta_min 3.05
_cell_volume 5382.7(2)
_computing_cell_refinement 'Bruker SAINT'
_computing_data_collection 'Bruker APEX2'
_computing_data_reduction 'Bruker SAINT'
_computing_molecular_graphics 'Bruker SHELXTL'
_computing_publication_material 'Bruker SHELXTL'
_computing_structure_refinement 'SHELXL-2014/6 (Sheldrick, 2014)'
_computing_structure_solution 'SHELXS-97 (Sheldrick 2008)'
_diffrn_ambient_temperature 100(2)
_diffrn_detector_area_resol_mean 8.3333
_diffrn_measured_fraction_theta_full 0.955
_diffrn_measured_fraction_theta_max 0.951
_diffrn_measurement_device_type 'Bruker APEX-II CCD'
_diffrn_measurement_method '\f and \w scans'
_diffrn_radiation_type CuK\a
_diffrn_radiation_wavelength 1.54178
_diffrn_reflns_av_R_equivalents 0.0465
_diffrn_reflns_av_unetI/netI 0.0419
_diffrn_reflns_Laue_measured_fraction_full 0.955
_diffrn_reflns_Laue_measured_fraction_max 0.951
_diffrn_reflns_limit_h_max 16
_diffrn_reflns_limit_h_min -16
_diffrn_reflns_limit_k_max 16
_diffrn_reflns_limit_k_min -16
_diffrn_reflns_limit_l_max 35
_diffrn_reflns_limit_l_min -35
_diffrn_reflns_number 92226
_diffrn_reflns_point_group_measured_fraction_full 0.955
_diffrn_reflns_point_group_measured_fraction_max 0.951
_diffrn_reflns_theta_full 67.679
_diffrn_reflns_theta_max 68.232
_diffrn_reflns_theta_min 1.524
_diffrn_source 'I\mS micro--focus source'
_exptl_absorpt_coefficient_mu 1.606
_exptl_absorpt_correction_T_max 0.75
_exptl_absorpt_correction_T_min 0.66
_exptl_absorpt_correction_type multi-scan
_exptl_absorpt_process_details 'SADABS V2014/2 (Bruker AXS Inc.)'
_exptl_crystal_colour red
_exptl_crystal_density_diffrn 1.689
_exptl_crystal_description irregular
_exptl_crystal_F_000 2726
_exptl_crystal_size_max 0.20
_exptl_crystal_size_mid 0.16
_exptl_crystal_size_min 0.05
_refine_diff_density_max 0.569
_refine_diff_density_min -0.627
_refine_diff_density_rms 0.054
_refine_ls_extinction_method none
_refine_ls_goodness_of_fit_ref 1.051
_refine_ls_hydrogen_treatment constr
_refine_ls_matrix_type full
_refine_ls_number_parameters 1768
_refine_ls_number_reflns 18759
_refine_ls_number_restraints 8
_refine_ls_restrained_S_all 1.051
_refine_ls_R_factor_all 0.0712
_refine_ls_R_factor_gt 0.0481
_refine_ls_shift/su_max 0.001
_refine_ls_shift/su_mean 0.000
_refine_ls_structure_factor_coef Fsqd
_refine_ls_weighting_details 'w=1/[\s^2^(Fo^2^)+(0.0803P)^2^] where P=(Fo^2^+2Fc^2^)/3'
_refine_ls_weighting_scheme calc
_refine_ls_wR_factor_gt 0.1276
_refine_ls_wR_factor_ref 0.1357
_reflns_Friedel_coverage 0.000
_reflns_number_gt 12994
_reflns_number_total 18759
_reflns_threshold_expression 'I > 2\s(I)'
_cod_data_source_file c8cc03477j2.cif
_cod_data_source_block cu_alex1519s_a
_cod_depositor_comments 'Adding full bibliography for 7121656--7121657.cif.'
_cod_database_code 7121656
_shelx_space_group_comment
; 
The symmetry employed for this shelxl refinement is uniquely defined 
by the following loop, which should always be used as a source of 
symmetry information in preference to the above space-group names. 
They are only intended as comments. 
;
_shelxl_version_number 2014/6

loop_
_space_group_symop_operation_xyz
'x, y, z'
'-x, -y, -z'

loop_
_atom_site_label
_atom_site_type_symbol
_atom_site_fract_x
_atom_site_fract_y
_atom_site_fract_z
_atom_site_U_iso_or_equiv
_atom_site_adp_type
_atom_site_occupancy
_atom_site_site_symmetry_order
_atom_site_calc_flag
_atom_site_refinement_flags_posn
_atom_site_refinement_flags_adp
_atom_site_refinement_flags_occupancy
_atom_site_disorder_assembly
_atom_site_disorder_group
O1 O 0.54006(11) 0.07130(11) 0.90804(5) 0.0230(4) Uani 1 1 d . . . . .
O2 O 0.30644(11) 0.02606(11) 0.92711(5) 0.0227(4) Uani 1 1 d . . . . .
O3 O 0.44554(12) 0.21182(10) 0.98761(6) 0.0238(4) Uani 1 1 d . . . . .
O4 O 0.68336(11) 0.15879(11) 1.00936(5) 0.0219(3) Uani 1 1 d . . . . .
O5 O 0.68756(11) -0.07090(11) 0.96023(5) 0.0239(4) Uani 1 1 d . . . . .
O6 O 0.45333(12) -0.15957(11) 0.91302(5) 0.0251(4) Uani 1 1 d . . . . .
O7 O 0.67883(12) 0.15194(11) 0.49264(6) 0.0247(4) Uani 1 1 d . . . . .
O8 O 0.52977(12) 0.19618(11) 0.56806(5) 0.0257(4) Uani 1 1 d . . . . .
O9 O 0.43394(12) 0.18779(11) 0.45876(6) 0.0273(4) Uani 1 1 d . . . . .
O10 O 0.30345(12) -0.02220(11) 0.42238(6) 0.0260(4) Uani 1 1 d . . . . .
O11 O 0.53289(12) 0.01240(11) 0.39934(6) 0.0267(4) Uani 1 1 d . . . . .
O12 O 0.69419(12) -0.08207(11) 0.47101(6) 0.0259(4) Uani 1 1 d . . . . .
B1 B 0.5249(2) 0.03971(19) 0.95011(9) 0.0204(6) Uani 1 1 d . . . . .
B2 B 0.3957(2) 0.01668(19) 0.95924(9) 0.0211(6) Uani 1 1 d . . . . .
B3 B 0.4749(2) 0.11713(18) 0.99359(9) 0.0199(5) Uani 1 1 d . . . . .
B4 B 0.6031(2) 0.08570(18) 1.00615(9) 0.0196(5) Uani 1 1 d . . . . .
B5 B 0.60506(19) -0.04049(18) 0.97974(9) 0.0194(5) Uani 1 1 d . . . . .
B6 B 0.4748(2) -0.08315(19) 0.95021(9) 0.0207(6) Uani 1 1 d . . . . .
B7 B 0.6004(2) 0.08052(19) 0.49560(9) 0.0219(6) Uani 1 1 d . . . . .
B8 B 0.5202(2) 0.10741(19) 0.53849(10) 0.0233(6) Uani 1 1 d . . . . .
B9 B 0.4678(2) 0.10616(19) 0.47912(9) 0.0225(6) Uani 1 1 d . . . . .
B10 B 0.3955(2) -0.01123(19) 0.45558(10) 0.0232(6) Uani 1 1 d . . . . .
B11 B 0.5199(2) 0.01062(19) 0.44494(9) 0.0233(6) Uani 1 1 d . . . . .
B12 B 0.6080(2) -0.04834(19) 0.48607(9) 0.0237(6) Uani 1 1 d . . . . .
F1 F 0.50851(14) 0.25116(13) 0.86021(6) 0.0589(5) Uani 1 1 d . . . . .
F2 F 0.49203(16) 0.26615(18) 0.76941(7) 0.0836(7) Uani 1 1 d . . . . .
F3 F 0.60342(14) 0.15874(16) 0.71752(6) 0.0661(6) Uani 1 1 d . . . . .
F4 F 0.73270(14) 0.03832(12) 0.75646(6) 0.0532(5) Uani 1 1 d . . . . .
F5 F 0.75058(13) 0.02310(12) 0.84689(6) 0.0490(4) Uani 1 1 d . . . . .
F6 F 0.18477(11) -0.04117(10) 0.82701(5) 0.0380(4) Uani 1 1 d . . . . .
F7 F -0.00949(12) -0.01671(12) 0.79000(6) 0.0486(4) Uani 1 1 d . . . . .
F8 F -0.09098(11) 0.15238(13) 0.81472(6) 0.0503(4) Uani 1 1 d . . . . .
F9 F 0.02030(12) 0.29341(12) 0.87849(6) 0.0492(4) Uani 1 1 d . . . . .
F10 F 0.20989(11) 0.26562(10) 0.91946(5) 0.0398(4) Uani 1 1 d . . . . .
F11 F 0.40776(12) 0.37512(10) 0.92992(5) 0.0392(4) Uani 1 1 d . . . . .
F12 F 0.27703(13) 0.51324(12) 0.93738(6) 0.0528(5) Uani 1 1 d . . . . .
F13 F 0.24757(12) 0.59235(11) 1.02207(7) 0.0529(5) Uani 1 1 d . . . . .
F14 F 0.35101(14) 0.53272(12) 1.09900(6) 0.0547(5) Uani 1 1 d . . . . .
F15 F 0.48105(13) 0.39414(11) 1.09175(6) 0.0489(4) Uani 1 1 d . . . . .
F16 F 0.81424(11) 0.32928(10) 1.11322(5) 0.0362(4) Uani 1 1 d . . . . .
F17 F 0.95144(12) 0.47867(10) 1.11379(5) 0.0386(4) Uani 1 1 d . . . . .
F18 F 1.06012(11) 0.47880(10) 1.04502(6) 0.0391(4) Uani 1 1 d . . . . .
F19 F 1.02408(12) 0.33011(11) 0.97353(5) 0.0424(4) Uani 1 1 d . . . . .
F20 F 0.88089(12) 0.18393(10) 0.97040(5) 0.0381(4) Uani 1 1 d . . . . .
F21 F 0.90162(11) 0.00289(10) 0.97671(6) 0.0402(4) Uani 1 1 d . . . . .
F22 F 1.03534(12) -0.00905(12) 0.91894(6) 0.0505(5) Uani 1 1 d . . . . .
F23 F 1.03337(12) -0.17670(14) 0.85988(6) 0.0523(5) Uani 1 1 d . . . . .
F24 F 0.89954(12) -0.33119(12) 0.86012(5) 0.0465(4) Uani 1 1 d . . . . .
F25 F 0.76430(11) -0.31793(10) 0.91712(5) 0.0384(4) Uani 1 1 d . . . . .
F26 F 0.65104(13) -0.16877(15) 0.85465(7) 0.0671(6) Uani 1 1 d . . . . .
F27 F 0.70766(14) -0.33494(19) 0.81296(7) 0.0907(8) Uani 1 1 d . . . . .
F28 F 0.56845(19) -0.48786(15) 0.77846(6) 0.0843(7) Uani 1 1 d . . . . .
F29 F 0.36806(18) -0.46829(14) 0.77930(8) 0.0858(7) Uani 1 1 d . . . . .
F30 F 0.31083(13) -0.30290(14) 0.82053(6) 0.0623(5) Uani 1 1 d . . . . .
F31 F 0.83033(14) 0.26512(14) 0.58190(6) 0.0612(5) Uani 1 1 d . . . . .
F32 F 0.97088(16) 0.41774(13) 0.59383(8) 0.0895(8) Uani 1 1 d . . . . .
F33 F 1.07498(15) 0.44499(14) 0.52599(11) 0.1084(10) Uani 1 1 d . . . . .
F34 F 1.03499(18) 0.3218(2) 0.44538(10) 0.1099(10) Uani 1 1 d . . . . .
F35 F 0.89118(16) 0.17085(16) 0.43263(7) 0.0715(6) Uani 1 1 d . . . . .
F36 F 0.41586(13) 0.22742(12) 0.65658(6) 0.0530(5) Uani 1 1 d . . . . .
F37 F 0.36788(14) 0.39879(16) 0.69634(7) 0.0761(7) Uani 1 1 d . . . . .
F38 F 0.48629(17) 0.56522(13) 0.69647(6) 0.0713(6) Uani 1 1 d . . . . .
F39 F 0.66252(19) 0.55426(12) 0.66390(7) 0.0788(7) Uani 1 1 d . . . . .
F40 F 0.71303(14) 0.38371(12) 0.62587(7) 0.0624(5) Uani 1 1 d . . . . .
F41 F 0.51991(14) 0.40777(11) 0.55268(6) 0.0513(5) Uani 1 1 d . . . . .
F42 F 0.3916(2) 0.53867(13) 0.57241(9) 0.0906(8) Uani 1 1 d . . . . .
F43 F 0.23199(17) 0.56664(16) 0.50775(12) 0.1183(12) Uani 1 1 d . . . . .
F44 F 0.19887(15) 0.45645(18) 0.42243(11) 0.1166(11) Uani 1 1 d . . . . .
F45 F 0.32871(16) 0.32124(13) 0.40310(7) 0.0716(6) Uani 1 1 d . . . . .
F46 F 0.16828(14) 0.17561(12) 0.39484(6) 0.0531(5) Uani 1 1 d . . . . .
F47 F -0.02247(15) 0.17199(17) 0.34675(7) 0.0788(7) Uani 1 1 d . . . . .
F48 F -0.10462(13) 0.01355(19) 0.28554(7) 0.0857(7) Uani 1 1 d . . . . .
F49 F 0.00537(14) -0.14261(15) 0.27177(6) 0.0681(6) Uani 1 1 d . . . . .
F50 F 0.19784(13) -0.13810(11) 0.31894(5) 0.0443(4) Uani 1 1 d . . . . .
F51 F 0.5028(2) 0.1543(2) 0.33232(12) 0.0500(8) Uani 0.674(4) 1 d . . P A 1
F52 F 0.4786(2) 0.1197(2) 0.23906(10) 0.0710(11) Uani 0.674(4) 1 d . . P A 1
F53 F 0.5868(2) -0.0138(3) 0.19861(9) 0.0665(10) Uani 0.674(4) 1 d . . P A 1
F54 F 0.7167(2) -0.1127(2) 0.25060(11) 0.0616(10) Uani 0.674(4) 1 d . . P A 1
F55 F 0.7436(2) -0.0786(2) 0.34358(12) 0.0442(8) Uani 0.674(4) 1 d . . P A 1
F51A F 0.5039(5) 0.1291(5) 0.2994(3) 0.060(2) Uani 0.326(4) 1 d . . P A 2
F52A F 0.5408(5) 0.0464(5) 0.2173(2) 0.064(2) Uani 0.326(4) 1 d . . P A 2
F53A F 0.6724(6) -0.0918(4) 0.2132(2) 0.068(2) Uani 0.326(4) 1 d . . P A 2
F54A F 0.7725(4) -0.1465(4) 0.2927(2) 0.064(2) Uani 0.326(4) 1 d . . P A 2
F55A F 0.7427(5) -0.0592(5) 0.3751(3) 0.0555(17) Uani 0.326(4) 1 d . . P A 2
F56 F 0.70569(11) -0.34374(10) 0.41025(5) 0.0381(4) Uani 1 1 d . . . . .
F57 F 0.82649(13) -0.37024(11) 0.34697(6) 0.0481(4) Uani 1 1 d . . . . .
F58 F 0.98417(13) -0.23851(13) 0.34810(6) 0.0505(4) Uani 1 1 d . . . . .
F59 F 1.02627(11) -0.08028(11) 0.41548(6) 0.0463(4) Uani 1 1 d . . . . .
F60 F 0.91020(11) -0.05602(10) 0.48024(6) 0.0394(4) Uani 1 1 d . . . . .
C1 C 0.63296(19) 0.12518(19) 0.90618(9) 0.0307(6) Uani 1 1 d . . . . .
H1A H 0.6920 0.0898 0.9177 0.037 Uiso 1 1 calc R U . . .
H1B H 0.6390 0.1899 0.9254 0.037 Uiso 1 1 calc R U . . .
C2 C 0.62950(19) 0.13639(18) 0.85635(9) 0.0294(6) Uani 1 1 d . . . . .
C3 C 0.5650(2) 0.1982(2) 0.83538(10) 0.0398(7) Uani 1 1 d . . . . .
C4 C 0.5558(2) 0.2057(2) 0.78930(11) 0.0498(8) Uani 1 1 d . . . . .
C5 C 0.6119(2) 0.1520(2) 0.76274(10) 0.0435(7) Uani 1 1 d . . . . .
C6 C 0.6778(2) 0.0910(2) 0.78252(9) 0.0364(6) Uani 1 1 d . . . . .
C7 C 0.6858(2) 0.08405(18) 0.82867(9) 0.0316(6) Uani 1 1 d . . . . .
C8 C 0.31142(17) 0.09562(17) 0.89561(8) 0.0252(5) Uani 1 1 d . . . . .
H8A H 0.3488 0.0706 0.8713 0.030 Uiso 1 1 calc R U . . .
H8B H 0.3477 0.1579 0.9123 0.030 Uiso 1 1 calc R U . . .
C9 C 0.20360(17) 0.11129(17) 0.87430(8) 0.0247(5) Uani 1 1 d . . . . .
C10 C 0.14548(19) 0.04169(18) 0.84089(8) 0.0273(5) Uani 1 1 d . . . . .
C11 C 0.0459(2) 0.05405(19) 0.82140(9) 0.0329(6) Uani 1 1 d . . . . .
C12 C 0.00491(19) 0.1385(2) 0.83418(10) 0.0360(7) Uani 1 1 d . . . . .
C13 C 0.0601(2) 0.2097(2) 0.86688(9) 0.0339(6) Uani 1 1 d . . . . .
C14 C 0.15849(19) 0.19472(18) 0.88700(9) 0.0296(6) Uani 1 1 d . . . . .
C15 C 0.51402(18) 0.29645(16) 1.00540(9) 0.0282(6) Uani 1 1 d . . . . .
H15A H 0.5603 0.3081 0.9838 0.034 Uiso 1 1 calc R U . . .
H15B H 0.5555 0.2891 1.0356 0.034 Uiso 1 1 calc R U . . .
C16 C 0.44730(18) 0.37907(16) 1.01057(9) 0.0266(5) Uani 1 1 d . . . . .
C17 C 0.39345(19) 0.41169(17) 0.97212(9) 0.0302(6) Uani 1 1 d . . . . .
C18 C 0.3262(2) 0.48169(19) 0.97552(10) 0.0364(7) Uani 1 1 d . . . . .
C19 C 0.3122(2) 0.52258(18) 1.01847(11) 0.0369(7) Uani 1 1 d . . . . .
C20 C 0.3645(2) 0.49293(19) 1.05714(10) 0.0371(7) Uani 1 1 d . . . . .
C21 C 0.4314(2) 0.42189(18) 1.05280(10) 0.0332(6) Uani 1 1 d . . . . .
C22 C 0.77277(18) 0.16132(18) 1.04345(9) 0.0292(6) Uani 1 1 d . . . . .
H22A H 0.8073 0.1012 1.0376 0.035 Uiso 1 1 calc R U . . .
H22B H 0.7544 0.1646 1.0743 0.035 Uiso 1 1 calc R U . . .
C23 C 0.84355(17) 0.24926(16) 1.04212(8) 0.0237(5) Uani 1 1 d . . . . .
C24 C 0.86333(18) 0.32762(17) 1.07741(9) 0.0259(5) Uani 1 1 d . . . . .
C25 C 0.93346(19) 0.40494(17) 1.07829(9) 0.0271(5) Uani 1 1 d . . . . .
C26 C 0.98821(18) 0.40550(17) 1.04340(9) 0.0279(6) Uani 1 1 d . . . . .
C27 C 0.97013(19) 0.33042(18) 1.00748(9) 0.0283(6) Uani 1 1 d . . . . .
C28 C 0.89845(18) 0.25497(17) 1.00681(8) 0.0260(5) Uani 1 1 d . . . . .
C29 C 0.75002(17) -0.14173(17) 0.97874(9) 0.0255(5) Uani 1 1 d . . . . .
H29A H 0.7086 -0.2038 0.9778 0.031 Uiso 1 1 calc R U . . .
H29B H 0.7832 -0.1178 1.0111 0.031 Uiso 1 1 calc R U . . .
C30 C 0.82867(17) -0.15603(17) 0.94856(9) 0.0256(5) Uani 1 1 d . . . . .
C31 C 0.89959(18) -0.08009(18) 0.94789(9) 0.0289(6) Uani 1 1 d . . . . .
C32 C 0.96797(19) -0.0854(2) 0.91850(10) 0.0357(7) Uani 1 1 d . . . . .
C33 C 0.9666(2) -0.1695(2) 0.88859(9) 0.0361(7) Uani 1 1 d . . . . .
C34 C 0.8991(2) -0.2478(2) 0.88868(9) 0.0338(6) Uani 1 1 d . . . . .
C35 C 0.83055(18) -0.24001(18) 0.91862(9) 0.0287(6) Uani 1 1 d . . . . .
C36 C 0.4489(2) -0.14134(18) 0.86658(8) 0.0317(6) Uani 1 1 d . . . . .
H36A H 0.4961 -0.0841 0.8658 0.038 Uiso 1 1 calc R U . . .
H36B H 0.3790 -0.1282 0.8529 0.038 Uiso 1 1 calc R U . . .
C37 C 0.47925(19) -0.23056(18) 0.84025(8) 0.0278(6) Uani 1 1 d . . . . .
C38 C 0.5794(2) -0.2427(2) 0.83680(10) 0.0404(7) Uani 1 1 d . . . . .
C39 C 0.6095(2) -0.3275(3) 0.81566(10) 0.0522(9) Uani 1 1 d . . . . .
C40 C 0.5392(3) -0.4035(2) 0.79794(11) 0.0533(9) Uani 1 1 d . . . . .
C41 C 0.4388(3) -0.3941(2) 0.79882(11) 0.0499(8) Uani 1 1 d . . . . .
C42 C 0.4107(2) -0.3094(2) 0.81990(10) 0.0389(7) Uani 1 1 d . . . . .
C43 C 0.78154(19) 0.12585(19) 0.50235(10) 0.0360(6) Uani 1 1 d . . . . .
H43A H 0.7933 0.0765 0.4771 0.043 Uiso 1 1 calc R U . . .
H43B H 0.7928 0.0970 0.5313 0.043 Uiso 1 1 calc R U . . .
C44 C 0.85486(18) 0.21413(17) 0.50702(9) 0.0285(6) Uani 1 1 d . . . . .
C45 C 0.8780(2) 0.2800(2) 0.54665(10) 0.0382(7) Uani 1 1 d . . . . .
C46 C 0.9498(2) 0.3570(2) 0.55342(13) 0.0529(9) Uani 1 1 d . . . . .
C47 C 1.0016(3) 0.3706(2) 0.51950(16) 0.0628(11) Uani 1 1 d . . . . .
C48 C 0.9825(2) 0.3093(3) 0.47895(15) 0.0630(11) Uani 1 1 d . . . . .
C49 C 0.9083(2) 0.2310(2) 0.47253(11) 0.0434(7) Uani 1 1 d . . . . .
C50 C 0.5869(2) 0.20433(17) 0.61410(8) 0.0301(6) Uani 1 1 d . . . . .
H50A H 0.6606 0.2034 0.6137 0.036 Uiso 1 1 calc R U . . .
H50B H 0.5656 0.1493 0.6292 0.036 Uiso 1 1 calc R U . . .
C51 C 0.56574(19) 0.30000(18) 0.63982(8) 0.0282(6) Uani 1 1 d . . . . .
C52 C 0.4785(2) 0.30717(19) 0.65848(9) 0.0350(6) Uani 1 1 d . . . . .
C53 C 0.4526(2) 0.3950(2) 0.67846(10) 0.0462(8) Uani 1 1 d . . . . .
C54 C 0.5133(3) 0.4788(2) 0.67919(10) 0.0471(8) Uani 1 1 d . . . . .
C55 C 0.6014(3) 0.47331(19) 0.66223(10) 0.0460(8) Uani 1 1 d . . . . .
C56 C 0.6260(2) 0.38428(19) 0.64267(10) 0.0384(7) Uani 1 1 d . . . . .
C57 C 0.49438(19) 0.27868(17) 0.46723(9) 0.0304(6) Uani 1 1 d . . . . .
H57A H 0.5242 0.2886 0.4399 0.037 Uiso 1 1 calc R U . . .
H57B H 0.5507 0.2797 0.4939 0.037 Uiso 1 1 calc R U . . .
C58 C 0.42667(19) 0.35767(17) 0.47718(10) 0.0312(6) Uani 1 1 d . . . . .
C59 C 0.4398(2) 0.41573(19) 0.51984(11) 0.0395(7) Uani 1 1 d . . . . .
C60 C 0.3751(3) 0.4843(2) 0.53014(15) 0.0601(10) Uani 1 1 d . . . . .
C61 C 0.2956(3) 0.4984(3) 0.4985(2) 0.0748(14) Uani 1 1 d . . . . .
C62 C 0.2769(2) 0.4444(3) 0.45541(18) 0.0683(13) Uani 1 1 d . . . . .
C63 C 0.3442(2) 0.3745(2) 0.44524(12) 0.0487(8) Uani 1 1 d . . . . .
C64 C 0.29942(19) 0.02452(18) 0.38202(9) 0.0287(6) Uani 1 1 d . . . . .
H64A H 0.3406 -0.0087 0.3612 0.034 Uiso 1 1 calc R U . . .
H64B H 0.3276 0.0934 0.3909 0.034 Uiso 1 1 calc R U . . .
C65 C 0.19026(19) 0.0194(2) 0.35793(9) 0.0324(6) Uani 1 1 d . . . . .
C66 C 0.1303(2) 0.0957(2) 0.36470(10) 0.0409(7) Uani 1 1 d . . . . .
C67 C 0.0314(2) 0.0936(3) 0.34076(12) 0.0529(9) Uani 1 1 d . . . . .
C68 C -0.0088(2) 0.0141(3) 0.30991(12) 0.0554(9) Uani 1 1 d . . . . .
C69 C 0.0457(2) -0.0636(2) 0.30275(10) 0.0470(8) Uani 1 1 d . . . . .
C70 C 0.1450(2) -0.0605(2) 0.32669(9) 0.0362(6) Uani 1 1 d . . . . .
C71 C 0.6233(2) 0.0602(2) 0.39089(10) 0.0511(8) Uani 1 1 d . . . . .
H71A H 0.6840 0.0363 0.4087 0.061 Uiso 1 1 calc R U . . .
H71B H 0.6250 0.1314 0.4004 0.061 Uiso 1 1 calc R U . . .
C72 C 0.62314(18) 0.03829(18) 0.34032(7) 0.0275(6) Uani 1 1 d G . . . .
C73 C 0.5554(2) 0.0885(2) 0.31314(13) 0.0368(17) Uani 0.674(4) 1 d DG . P A 1
C74 C 0.5440(3) 0.0710(4) 0.26537(12) 0.0436(13) Uani 0.674(4) 1 d DG . P A 1
C75 C 0.6004(5) 0.0033(5) 0.24478(8) 0.043(3) Uani 0.674(4) 1 d DG . P A 1
C76 C 0.6681(5) -0.0469(5) 0.27197(16) 0.042(3) Uani 0.674(4) 1 d DG . P A 1
C77 C 0.6795(3) -0.0294(3) 0.31974(15) 0.0313(17) Uani 0.674(4) 1 d DG . P A 1
C73A C 0.5720(8) 0.0655(8) 0.2997(4) 0.024(2) Uani 0.326(4) 1 d D . P A 2
C74A C 0.5896(10) 0.0219(10) 0.2571(4) 0.030(3) Uani 0.326(4) 1 d D . P A 2
C75A C 0.6544(11) -0.0514(10) 0.2553(5) 0.024(3) Uani 0.326(4) 1 d D . P A 2
C76A C 0.7084(8) -0.0749(8) 0.2959(4) 0.042(3) Uani 0.326(4) 1 d D . P A 2
C77A C 0.6857(13) -0.0281(13) 0.3367(6) 0.059(5) Uani 0.326(4) 1 d D . P A 2
C78 C 0.72934(19) -0.17416(18) 0.47915(9) 0.0293(6) Uani 1 1 d . . . . .
H78A H 0.6715 -0.2251 0.4730 0.035 Uiso 1 1 calc R U . . .
H78B H 0.7648 -0.1708 0.5115 0.035 Uiso 1 1 calc R U . . .
C79 C 0.80175(19) -0.19662(17) 0.44647(9) 0.0268(5) Uani 1 1 d . . . . .
C80 C 0.78409(19) -0.27634(18) 0.41224(9) 0.0294(6) Uani 1 1 d . . . . .
C81 C 0.8446(2) -0.29098(19) 0.37952(9) 0.0345(6) Uani 1 1 d . . . . .
C82 C 0.9248(2) -0.2240(2) 0.37999(9) 0.0351(6) Uani 1 1 d . . . . .
C83 C 0.9460(2) -0.1449(2) 0.41398(10) 0.0350(6) Uani 1 1 d . . . . .
C84 C 0.88601(19) -0.13268(18) 0.44686(9) 0.0299(6) Uani 1 1 d . . . . .
N1 N 0.00554(19) 0.55107(15) 0.73745(8) 0.0409(6) Uani 1 1 d . . . . .
C85 C -0.0829(3) 0.4719(2) 0.72772(13) 0.0601(10) Uani 1 1 d . . . . .
H85A H -0.0636 0.4109 0.7116 0.072 Uiso 0.531(13) 1 calc R U P B 1
H85B H -0.1431 0.4930 0.7082 0.072 Uiso 0.531(13) 1 calc R U P B 1
H85C H -0.1215 0.4766 0.6966 0.072 Uiso 0.469(13) 1 calc R U P B 2
H85D H -0.0522 0.4089 0.7252 0.072 Uiso 0.469(13) 1 calc R U P B 2
C86 C -0.1086(7) 0.4549(5) 0.7784(3) 0.037(2) Uani 0.531(13) 1 d . . P B 1
H86A H -0.0510 0.4269 0.7964 0.044 Uiso 0.531(13) 1 calc R U P B 1
H86B H -0.1192 0.5179 0.7959 0.044 Uiso 0.531(13) 1 calc R U P B 1
C87 C -0.2037(8) 0.3863(6) 0.7705(3) 0.057(2) Uani 0.531(13) 1 d . . P B 1
H87A H -0.1940 0.3228 0.7531 0.068 Uiso 0.531(13) 1 calc R U P B 1
H87B H -0.2624 0.4142 0.7532 0.068 Uiso 0.531(13) 1 calc R U P B 1
C86A C -0.1603(8) 0.4629(5) 0.7576(4) 0.043(2) Uani 0.469(13) 1 d . . P B 2
H86C H -0.2297 0.4562 0.7386 0.051 Uiso 0.469(13) 1 calc R U P B 2
H86D H -0.1536 0.5221 0.7808 0.051 Uiso 0.469(13) 1 calc R U P B 2
C87A C -0.1436(9) 0.3732(6) 0.7819(3) 0.047(2) Uani 0.469(13) 1 d . . P B 2
H87C H -0.0719 0.3758 0.7981 0.056 Uiso 0.469(13) 1 calc R U P B 2
H87D H -0.1588 0.3129 0.7592 0.056 Uiso 0.469(13) 1 calc R U P B 2
C88 C -0.2202(3) 0.3744(2) 0.81853(13) 0.0730(12) Uani 1 1 d . . . . .
H88A H -0.1915 0.4333 0.8400 0.110 Uiso 1 1 calc R U . B 1
H88B H -0.1864 0.3182 0.8284 0.110 Uiso 1 1 calc R U . B 1
H88C H -0.2934 0.3640 0.8183 0.110 Uiso 1 1 calc R U . B 1
C89 C -0.0306(2) 0.64991(19) 0.75288(10) 0.0449(8) Uani 1 1 d . . . . .
H89A H -0.0412 0.6517 0.7850 0.054 Uiso 1 1 calc R U . . .
H89B H 0.0245 0.7010 0.7531 0.054 Uiso 1 1 calc R U . . .
C90 C -0.1279(2) 0.6757(2) 0.72375(12) 0.0518(8) Uani 1 1 d . . . . .
H90A H -0.1191 0.6731 0.6913 0.062 Uiso 1 1 calc R U . . .
H90B H -0.1847 0.6272 0.7245 0.062 Uiso 1 1 calc R U . . .
C91 C -0.1544(2) 0.7765(2) 0.74122(12) 0.0541(9) Uani 1 1 d . . . . .
H91A H -0.1026 0.8258 0.7360 0.065 Uiso 1 1 calc R U . . .
H91B H -0.1528 0.7822 0.7748 0.065 Uiso 1 1 calc R U . . .
C92 C -0.2589(3) 0.7969(2) 0.71715(13) 0.0626(10) Uani 1 1 d . . . . .
H92A H -0.2620 0.7877 0.6837 0.094 Uiso 1 1 calc R U . . .
H92B H -0.2714 0.8642 0.7276 0.094 Uiso 1 1 calc R U . . .
H92C H -0.3109 0.7521 0.7246 0.094 Uiso 1 1 calc R U . . .
C93 C 0.0446(2) 0.5522(2) 0.69261(10) 0.0376(7) Uani 1 1 d . . . . .
H93A H -0.0114 0.5680 0.6689 0.045 Uiso 1 1 calc R U . . .
H93B H 0.0619 0.4858 0.6822 0.045 Uiso 1 1 calc R U . . .
C94 C 0.1372(2) 0.6233(2) 0.69486(10) 0.0418(7) Uani 1 1 d . . . . .
H94A H 0.1219 0.6901 0.7060 0.050 Uiso 1 1 calc R U . . .
H94B H 0.1954 0.6061 0.7170 0.050 Uiso 1 1 calc R U . . .
C95 C 0.1656(3) 0.6202(2) 0.64750(13) 0.0585(10) Uani 1 1 d . . . . .
H95A H 0.1833 0.5538 0.6372 0.070 Uiso 1 1 calc R U . . .
H95B H 0.1058 0.6339 0.6252 0.070 Uiso 1 1 calc R U . . .
C96 C 0.2548(3) 0.6933(3) 0.64724(17) 0.0835(14) Uani 1 1 d . . . . .
H96A H 0.2378 0.7592 0.6575 0.125 Uiso 1 1 calc R U . . .
H96B H 0.2689 0.6895 0.6159 0.125 Uiso 1 1 calc R U . . .
H96C H 0.3151 0.6783 0.6682 0.125 Uiso 1 1 calc R U . . .
C97 C 0.0882(3) 0.5308(2) 0.77602(10) 0.0530(9) Uani 1 1 d . . . . .
H97A H 0.0587 0.5304 0.8042 0.064 Uiso 1 1 calc R U . . .
H97B H 0.1421 0.5856 0.7824 0.064 Uiso 1 1 calc R U . . .
C98 C 0.1380(3) 0.4365(2) 0.76766(11) 0.0481(8) Uani 1 1 d . . . . .
H98A H 0.1844 0.4427 0.7455 0.058 Uiso 1 1 calc R U . . .
H98B H 0.0850 0.3825 0.7541 0.058 Uiso 1 1 calc R U . . .
C99 C 0.1981(3) 0.4134(2) 0.81291(11) 0.0569(9) Uani 1 1 d . . . . .
H99A H 0.1504 0.4021 0.8339 0.068 Uiso 1 1 calc R U . . .
H99B H 0.2464 0.4703 0.8278 0.068 Uiso 1 1 calc R U . . .
C100 C 0.2571(3) 0.3240(2) 0.80582(13) 0.0631(10) Uani 1 1 d . . . . .
H10A H 0.2096 0.2676 0.7909 0.095 Uiso 1 1 calc R U . . .
H10B H 0.2929 0.3108 0.8358 0.095 Uiso 1 1 calc R U . . .
H10C H 0.3067 0.3361 0.7862 0.095 Uiso 1 1 calc R U . . .

loop_
_atom_site_aniso_label
_atom_site_aniso_U_11
_atom_site_aniso_U_22
_atom_site_aniso_U_33
_atom_site_aniso_U_23
_atom_site_aniso_U_13
_atom_site_aniso_U_12
O1 0.0209(8) 0.0258(9) 0.0235(9) 0.0063(7) 0.0053(7) 0.0015(7)
O2 0.0214(8) 0.0219(8) 0.0256(9) 0.0093(6) 0.0014(7) 0.0048(7)
O3 0.0255(9) 0.0134(8) 0.0325(10) 0.0025(6) 0.0043(7) 0.0067(7)
O4 0.0200(8) 0.0202(8) 0.0247(9) 0.0051(6) 0.0011(7) 0.0011(7)
O5 0.0241(9) 0.0233(9) 0.0271(10) 0.0059(7) 0.0077(7) 0.0116(7)
O6 0.0331(9) 0.0206(9) 0.0212(9) -0.0009(6) 0.0060(7) 0.0043(7)
O7 0.0259(9) 0.0222(9) 0.0262(9) 0.0042(7) 0.0051(7) 0.0026(7)
O8 0.0346(9) 0.0210(9) 0.0200(9) -0.0009(6) 0.0031(7) 0.0041(8)
O9 0.0326(9) 0.0178(9) 0.0309(10) 0.0046(7) 0.0034(8) 0.0032(7)
O10 0.0276(9) 0.0272(9) 0.0223(9) 0.0056(7) 0.0013(7) 0.0004(7)
O11 0.0292(9) 0.0292(9) 0.0227(9) 0.0032(7) 0.0084(7) 0.0013(8)
O12 0.0290(9) 0.0200(9) 0.0310(10) 0.0037(7) 0.0099(7) 0.0068(7)
B1 0.0242(14) 0.0195(14) 0.0192(14) 0.0032(10) 0.0076(11) 0.0049(11)
B2 0.0222(13) 0.0173(14) 0.0239(15) 0.0023(10) 0.0043(11) 0.0037(11)
B3 0.0210(13) 0.0154(14) 0.0236(15) 0.0010(10) 0.0045(11) 0.0069(11)
B4 0.0210(13) 0.0161(13) 0.0222(14) 0.0023(10) 0.0049(11) 0.0042(11)
B5 0.0212(13) 0.0171(14) 0.0203(14) -0.0005(10) 0.0058(11) 0.0053(11)
B6 0.0206(13) 0.0191(14) 0.0229(15) 0.0018(10) 0.0052(11) 0.0047(11)
B7 0.0259(14) 0.0177(14) 0.0213(15) 0.0009(10) 0.0031(11) 0.0028(12)
B8 0.0263(14) 0.0215(15) 0.0226(15) 0.0032(11) 0.0058(12) 0.0035(12)
B9 0.0267(14) 0.0186(14) 0.0215(15) 0.0019(10) 0.0034(11) 0.0022(12)
B10 0.0251(14) 0.0199(14) 0.0241(15) 0.0031(11) 0.0042(11) 0.0013(12)
B11 0.0297(15) 0.0196(14) 0.0209(15) -0.0005(10) 0.0071(12) 0.0048(12)
B12 0.0278(14) 0.0200(14) 0.0227(15) 0.0010(11) 0.0049(12) 0.0020(12)
F1 0.0699(12) 0.0717(13) 0.0542(12) 0.0294(9) 0.0358(10) 0.0403(11)
F2 0.0784(14) 0.133(2) 0.0668(14) 0.0658(14) 0.0307(12) 0.0608(14)
F3 0.0657(13) 0.1120(16) 0.0279(10) 0.0271(10) 0.0139(9) 0.0148(12)
F4 0.0692(12) 0.0544(11) 0.0411(11) 0.0009(8) 0.0286(9) 0.0068(9)
F5 0.0579(11) 0.0508(10) 0.0492(11) 0.0205(8) 0.0230(9) 0.0230(9)
F6 0.0428(9) 0.0293(8) 0.0395(9) 0.0018(6) 0.0023(7) 0.0074(7)
F7 0.0433(10) 0.0516(10) 0.0418(10) 0.0042(8) -0.0093(8) -0.0087(8)
F8 0.0260(8) 0.0749(12) 0.0499(11) 0.0186(9) -0.0033(8) 0.0132(8)
F9 0.0473(10) 0.0532(11) 0.0509(11) 0.0090(8) 0.0091(8) 0.0305(9)
F10 0.0428(9) 0.0332(9) 0.0386(10) -0.0030(7) -0.0008(7) 0.0079(7)
F11 0.0454(9) 0.0344(9) 0.0376(9) 0.0042(7) 0.0059(7) 0.0094(7)
F12 0.0509(10) 0.0483(10) 0.0611(12) 0.0198(9) -0.0005(9) 0.0250(9)
F13 0.0458(10) 0.0321(9) 0.0885(14) 0.0121(9) 0.0243(10) 0.0217(8)
F14 0.0742(13) 0.0406(10) 0.0548(12) -0.0023(8) 0.0297(10) 0.0165(9)
F15 0.0674(12) 0.0416(10) 0.0397(10) 0.0082(7) 0.0076(9) 0.0214(9)
F16 0.0398(9) 0.0367(9) 0.0369(9) 0.0051(7) 0.0182(7) 0.0095(7)
F17 0.0514(10) 0.0238(8) 0.0367(9) -0.0062(6) 0.0063(7) 0.0027(7)
F18 0.0367(8) 0.0272(8) 0.0517(10) 0.0072(7) 0.0068(7) -0.0082(7)
F19 0.0494(10) 0.0400(9) 0.0448(10) 0.0073(7) 0.0259(8) 0.0060(8)
F20 0.0543(10) 0.0231(8) 0.0343(9) -0.0046(6) 0.0094(7) -0.0001(7)
F21 0.0314(8) 0.0248(8) 0.0646(12) 0.0008(7) 0.0119(8) 0.0073(7)
F22 0.0338(9) 0.0531(11) 0.0746(13) 0.0311(9) 0.0202(9) 0.0055(8)
F23 0.0398(9) 0.0886(13) 0.0419(10) 0.0240(9) 0.0248(8) 0.0293(9)
F24 0.0437(9) 0.0587(11) 0.0348(10) -0.0102(8) 0.0060(7) 0.0271(8)
F25 0.0355(8) 0.0270(8) 0.0515(10) -0.0016(7) 0.0092(7) 0.0059(7)
F26 0.0423(10) 0.0885(14) 0.0568(13) -0.0185(10) 0.0015(9) -0.0154(10)
F27 0.0442(11) 0.161(2) 0.0573(14) -0.0238(13) 0.0000(10) 0.0499(14)
F28 0.139(2) 0.0702(13) 0.0426(12) -0.0122(10) 0.0093(12) 0.0672(14)
F29 0.1165(19) 0.0483(12) 0.0835(17) -0.0341(10) 0.0388(14) -0.0295(12)
F30 0.0443(10) 0.0735(13) 0.0626(13) -0.0272(10) 0.0257(9) -0.0125(9)
F31 0.0580(12) 0.0840(14) 0.0403(11) -0.0043(9) 0.0107(9) 0.0208(10)
F32 0.0753(14) 0.0441(11) 0.116(2) -0.0304(11) -0.0445(13) 0.0197(11)
F33 0.0516(13) 0.0563(13) 0.205(3) 0.0603(15) -0.0285(15) -0.0255(11)
F34 0.0704(15) 0.157(2) 0.128(2) 0.0859(19) 0.0456(16) -0.0062(15)
F35 0.0752(14) 0.0998(16) 0.0409(12) 0.0035(10) 0.0204(10) 0.0059(12)
F36 0.0468(10) 0.0544(11) 0.0533(12) -0.0096(8) 0.0169(9) -0.0140(9)
F37 0.0474(11) 0.1067(17) 0.0674(14) -0.0296(12) 0.0193(10) 0.0208(11)
F38 0.1166(17) 0.0463(11) 0.0472(12) -0.0096(8) 0.0035(11) 0.0473(12)
F39 0.131(2) 0.0272(10) 0.0769(15) -0.0041(9) 0.0325(14) -0.0177(11)
F40 0.0649(12) 0.0491(11) 0.0751(14) -0.0112(9) 0.0393(11) -0.0129(9)
F41 0.0780(13) 0.0293(9) 0.0427(11) 0.0041(7) 0.0033(9) 0.0004(9)
F42 0.155(2) 0.0271(10) 0.115(2) 0.0034(10) 0.0963(18) 0.0106(12)
F43 0.0870(17) 0.0563(14) 0.259(4) 0.0738(18) 0.107(2) 0.0490(13)
F44 0.0372(11) 0.1102(19) 0.216(3) 0.120(2) -0.0116(15) 0.0079(12)
F45 0.0795(14) 0.0590(12) 0.0651(14) 0.0347(10) -0.0274(11) -0.0167(11)
F46 0.0603(12) 0.0463(11) 0.0560(12) 0.0074(8) 0.0156(9) 0.0183(9)
F47 0.0615(13) 0.1162(18) 0.0771(15) 0.0429(13) 0.0248(11) 0.0560(13)
F48 0.0279(10) 0.165(2) 0.0668(15) 0.0485(15) -0.0072(9) 0.0069(12)
F49 0.0600(12) 0.0966(15) 0.0366(11) 0.0114(10) -0.0072(9) -0.0349(11)
F50 0.0539(10) 0.0408(9) 0.0352(10) 0.0029(7) 0.0049(8) -0.0037(8)
F51 0.0540(17) 0.0471(17) 0.060(2) 0.0221(15) 0.0218(16) 0.0251(14)
F52 0.0645(19) 0.108(3) 0.053(2) 0.0555(18) 0.0066(15) 0.0237(18)
F53 0.071(2) 0.104(3) 0.0231(16) 0.0049(15) 0.0135(14) -0.0095(19)
F54 0.070(2) 0.0583(19) 0.057(2) -0.0206(16) 0.0346(18) 0.0005(17)
F55 0.0411(16) 0.0436(17) 0.052(2) 0.0133(14) 0.0115(15) 0.0151(13)
F51A 0.057(4) 0.054(4) 0.076(6) 0.025(4) 0.016(4) 0.029(3)
F52A 0.084(5) 0.075(5) 0.029(4) 0.030(3) -0.015(3) 0.001(4)
F53A 0.112(6) 0.067(4) 0.032(4) -0.006(3) 0.043(4) -0.008(4)
F54A 0.053(4) 0.060(4) 0.094(5) 0.020(3) 0.038(4) 0.028(3)
F55A 0.055(4) 0.066(4) 0.045(4) 0.024(3) -0.004(3) 0.011(3)
F56 0.0408(9) 0.0280(8) 0.0443(10) 0.0002(6) 0.0089(7) 0.0017(7)
F57 0.0537(10) 0.0445(10) 0.0427(10) -0.0122(7) 0.0105(8) 0.0132(8)
F58 0.0493(10) 0.0661(12) 0.0464(11) 0.0133(8) 0.0267(8) 0.0227(9)
F59 0.0319(9) 0.0469(10) 0.0661(12) 0.0190(8) 0.0168(8) 0.0057(8)
F60 0.0338(8) 0.0313(8) 0.0500(10) -0.0032(7) 0.0062(7) 0.0028(7)
C1 0.0291(13) 0.0360(15) 0.0274(15) 0.0078(11) 0.0065(11) -0.0027(12)
C2 0.0262(13) 0.0359(15) 0.0261(14) 0.0065(11) 0.0056(11) -0.0038(12)
C3 0.0400(16) 0.0513(19) 0.0360(17) 0.0168(13) 0.0179(13) 0.0130(14)
C4 0.0491(18) 0.069(2) 0.0421(19) 0.0301(16) 0.0144(15) 0.0224(17)
C5 0.0465(17) 0.063(2) 0.0227(15) 0.0138(13) 0.0078(13) -0.0002(16)
C6 0.0407(16) 0.0403(16) 0.0296(16) 0.0016(12) 0.0140(13) 0.0006(13)
C7 0.0320(14) 0.0322(15) 0.0311(15) 0.0076(11) 0.0050(12) 0.0015(12)
C8 0.0229(12) 0.0265(13) 0.0283(14) 0.0119(10) 0.0041(10) 0.0048(11)
C9 0.0232(12) 0.0283(14) 0.0245(13) 0.0112(10) 0.0035(10) 0.0056(11)
C10 0.0315(13) 0.0273(14) 0.0249(14) 0.0077(10) 0.0058(11) 0.0074(12)
C11 0.0339(14) 0.0360(15) 0.0257(15) 0.0062(11) -0.0015(11) -0.0040(13)
C12 0.0223(13) 0.0537(19) 0.0350(16) 0.0177(13) 0.0029(12) 0.0105(13)
C13 0.0348(15) 0.0365(16) 0.0349(16) 0.0091(12) 0.0107(12) 0.0180(13)
C14 0.0309(14) 0.0314(15) 0.0280(15) 0.0082(11) 0.0054(11) 0.0078(12)
C15 0.0281(13) 0.0143(13) 0.0416(16) 0.0023(10) 0.0056(11) 0.0048(11)
C16 0.0274(13) 0.0151(12) 0.0373(16) 0.0040(10) 0.0058(11) 0.0024(10)
C17 0.0303(14) 0.0157(13) 0.0444(17) 0.0014(11) 0.0078(12) 0.0047(11)
C18 0.0331(15) 0.0275(15) 0.0491(19) 0.0113(12) 0.0029(13) 0.0080(12)
C19 0.0310(14) 0.0174(14) 0.066(2) 0.0084(12) 0.0130(14) 0.0141(12)
C20 0.0446(16) 0.0233(14) 0.0468(18) -0.0006(12) 0.0215(14) 0.0043(13)
C21 0.0387(15) 0.0217(14) 0.0409(17) 0.0083(11) 0.0071(13) 0.0086(12)
C22 0.0247(13) 0.0249(13) 0.0363(16) 0.0090(11) -0.0028(11) 0.0040(11)
C23 0.0223(12) 0.0183(12) 0.0307(14) 0.0055(10) 0.0019(10) 0.0070(10)
C24 0.0246(12) 0.0257(14) 0.0300(14) 0.0060(10) 0.0084(11) 0.0098(11)
C25 0.0316(13) 0.0177(13) 0.0298(14) -0.0009(10) 0.0023(11) 0.0056(11)
C26 0.0251(13) 0.0192(13) 0.0398(16) 0.0076(10) 0.0054(11) 0.0005(11)
C27 0.0300(13) 0.0269(14) 0.0311(15) 0.0067(10) 0.0110(11) 0.0053(11)
C28 0.0300(13) 0.0196(13) 0.0275(14) 0.0014(10) 0.0027(11) 0.0066(11)
C29 0.0250(12) 0.0235(13) 0.0315(14) 0.0067(10) 0.0093(11) 0.0122(11)
C30 0.0224(12) 0.0264(14) 0.0311(15) 0.0081(10) 0.0069(11) 0.0119(11)
C31 0.0242(13) 0.0255(14) 0.0397(16) 0.0064(11) 0.0090(11) 0.0110(11)
C32 0.0266(14) 0.0388(17) 0.0482(18) 0.0210(13) 0.0104(13) 0.0127(13)
C33 0.0287(14) 0.0551(19) 0.0338(16) 0.0193(13) 0.0150(12) 0.0214(14)
C34 0.0343(15) 0.0410(17) 0.0278(15) 0.0024(11) 0.0059(12) 0.0223(13)
C35 0.0270(13) 0.0258(14) 0.0340(15) 0.0049(11) 0.0049(11) 0.0094(11)
C36 0.0477(16) 0.0244(14) 0.0222(14) 0.0013(10) 0.0040(12) 0.0095(12)
C37 0.0355(14) 0.0285(14) 0.0188(13) -0.0005(10) 0.0058(11) 0.0054(12)
C38 0.0350(15) 0.0519(18) 0.0280(16) -0.0052(13) -0.0020(12) 0.0009(14)
C39 0.0393(17) 0.083(3) 0.0321(17) -0.0069(16) 0.0023(14) 0.0318(18)
C40 0.080(3) 0.047(2) 0.0339(18) -0.0071(14) 0.0106(17) 0.036(2)
C41 0.071(2) 0.0340(17) 0.0409(19) -0.0109(13) 0.0174(17) -0.0062(16)
C42 0.0440(17) 0.0369(16) 0.0360(17) -0.0074(12) 0.0187(13) 0.0005(14)
C43 0.0292(14) 0.0270(15) 0.0537(19) 0.0131(12) 0.0072(13) 0.0041(12)
C44 0.0259(13) 0.0242(13) 0.0357(15) 0.0084(11) 0.0032(11) 0.0028(11)
C45 0.0337(15) 0.0381(17) 0.0415(18) 0.0050(13) 0.0015(13) 0.0123(13)
C46 0.0421(18) 0.0277(16) 0.075(3) -0.0027(15) -0.0216(17) 0.0087(15)
C47 0.0394(19) 0.039(2) 0.104(3) 0.032(2) -0.015(2) -0.0086(16)
C48 0.0377(18) 0.081(3) 0.083(3) 0.051(2) 0.0173(19) 0.0003(19)
C49 0.0382(16) 0.0517(19) 0.0418(19) 0.0148(14) 0.0058(14) 0.0036(15)
C50 0.0370(15) 0.0264(14) 0.0228(14) -0.0031(10) -0.0002(11) 0.0032(12)
C51 0.0347(14) 0.0255(13) 0.0219(14) -0.0011(10) 0.0017(11) 0.0038(12)
C52 0.0387(15) 0.0331(15) 0.0299(15) -0.0032(11) 0.0036(12) 0.0018(13)
C53 0.0426(17) 0.059(2) 0.0334(17) -0.0092(14) 0.0048(13) 0.0205(16)
C54 0.070(2) 0.0352(17) 0.0319(17) -0.0056(12) -0.0021(15) 0.0256(17)
C55 0.074(2) 0.0220(15) 0.0395(18) 0.0013(12) 0.0062(16) -0.0001(15)
C56 0.0488(17) 0.0311(15) 0.0341(17) -0.0030(11) 0.0112(13) 0.0008(14)
C57 0.0329(14) 0.0215(13) 0.0383(16) 0.0054(11) 0.0095(12) 0.0031(11)
C58 0.0319(14) 0.0186(13) 0.0461(17) 0.0117(11) 0.0092(12) 0.0047(11)
C59 0.0478(17) 0.0197(14) 0.059(2) 0.0120(13) 0.0253(16) 0.0073(13)
C60 0.079(3) 0.0271(18) 0.093(3) 0.0187(17) 0.056(2) 0.0103(18)
C61 0.056(2) 0.037(2) 0.154(5) 0.039(3) 0.055(3) 0.020(2)
C62 0.0282(17) 0.052(2) 0.135(4) 0.066(2) 0.003(2) 0.0084(17)
C63 0.0384(17) 0.0411(18) 0.066(2) 0.0253(16) -0.0032(16) -0.0036(15)
C64 0.0308(14) 0.0303(14) 0.0254(14) 0.0087(10) 0.0028(11) 0.0036(11)
C65 0.0317(14) 0.0418(16) 0.0263(15) 0.0132(11) 0.0068(12) 0.0038(13)
C66 0.0414(17) 0.0503(19) 0.0361(17) 0.0168(14) 0.0104(14) 0.0127(15)
C67 0.0436(18) 0.077(3) 0.048(2) 0.0277(18) 0.0147(16) 0.0261(19)
C68 0.0286(16) 0.095(3) 0.047(2) 0.0301(19) 0.0022(15) 0.0091(18)
C69 0.0433(17) 0.066(2) 0.0274(16) 0.0138(14) -0.0013(13) -0.0162(16)
C70 0.0380(15) 0.0448(17) 0.0277(15) 0.0089(12) 0.0092(12) 0.0022(14)
C71 0.059(2) 0.058(2) 0.0339(18) -0.0064(14) 0.0221(15) -0.0271(16)
C72 0.0289(13) 0.0278(14) 0.0261(14) 0.0052(10) 0.0067(11) -0.0014(12)
C73 0.040(3) 0.041(4) 0.034(3) 0.007(3) 0.015(3) 0.006(3)
C74 0.037(3) 0.061(4) 0.038(3) 0.027(3) 0.006(3) 0.006(3)
C75 0.050(4) 0.059(5) 0.018(4) -0.003(3) 0.013(3) -0.011(4)
C76 0.039(4) 0.062(4) 0.020(5) -0.012(4) 0.007(4) -0.011(3)
C77 0.037(3) 0.026(3) 0.034(5) -0.003(3) 0.021(3) 0.000(2)
C73A 0.030(5) 0.019(5) 0.029(7) 0.013(4) 0.013(5) 0.010(4)
C74A 0.034(7) 0.048(8) 0.009(5) 0.012(5) -0.003(5) 0.005(6)
C75A 0.034(6) 0.022(6) 0.014(8) -0.004(4) 0.003(5) 0.001(5)
C76A 0.044(6) 0.057(7) 0.022(6) 0.012(5) -0.001(5) -0.001(5)
C77A 0.058(9) 0.080(11) 0.039(10) -0.006(7) 0.027(7) -0.024(8)
C78 0.0352(14) 0.0248(14) 0.0311(15) 0.0076(10) 0.0100(12) 0.0092(12)
C79 0.0291(13) 0.0248(13) 0.0284(14) 0.0071(10) 0.0057(11) 0.0093(11)
C80 0.0312(14) 0.0238(14) 0.0340(15) 0.0050(11) 0.0059(11) 0.0075(12)
C81 0.0417(16) 0.0332(15) 0.0287(15) 0.0004(11) 0.0058(12) 0.0152(13)
C82 0.0342(15) 0.0434(17) 0.0343(16) 0.0120(12) 0.0145(12) 0.0171(13)
C83 0.0291(14) 0.0335(16) 0.0460(18) 0.0150(12) 0.0080(13) 0.0088(12)
C84 0.0302(14) 0.0241(14) 0.0347(15) 0.0018(11) 0.0038(11) 0.0103(12)
N1 0.0572(16) 0.0264(12) 0.0407(15) -0.0061(10) 0.0235(12) -0.0001(11)
C85 0.066(2) 0.0288(17) 0.091(3) -0.0131(16) 0.050(2) -0.0050(16)
C86 0.030(4) 0.038(4) 0.043(4) 0.003(3) 0.011(3) 0.006(3)
C87 0.049(5) 0.050(5) 0.070(5) -0.003(4) 0.022(4) -0.012(4)
C86A 0.034(5) 0.039(4) 0.060(6) 0.007(4) 0.020(4) 0.013(3)
C87A 0.059(6) 0.034(4) 0.054(5) 0.008(3) 0.023(5) 0.010(5)
C88 0.105(3) 0.046(2) 0.077(3) 0.0060(18) 0.050(3) -0.010(2)
C89 0.067(2) 0.0271(15) 0.0432(19) -0.0073(12) 0.0272(16) 0.0011(15)
C90 0.055(2) 0.0357(17) 0.065(2) -0.0076(15) 0.0236(17) 0.0037(16)
C91 0.059(2) 0.0333(17) 0.068(2) -0.0109(15) 0.0218(18) 0.0007(16)
C92 0.069(2) 0.0355(19) 0.085(3) 0.0003(17) 0.025(2) 0.0086(17)
C93 0.0454(16) 0.0367(16) 0.0317(16) -0.0032(12) 0.0146(13) 0.0062(13)
C94 0.0418(17) 0.0384(17) 0.0476(19) 0.0072(13) 0.0136(14) 0.0055(14)
C95 0.074(2) 0.0438(19) 0.072(3) 0.0160(16) 0.043(2) 0.0126(18)
C96 0.089(3) 0.058(2) 0.130(4) 0.035(2) 0.072(3) 0.017(2)
C97 0.090(3) 0.0377(18) 0.0335(18) 0.0037(13) 0.0173(17) 0.0125(18)
C98 0.068(2) 0.0347(17) 0.0449(19) -0.0006(13) 0.0239(17) 0.0077(16)
C99 0.087(3) 0.0447(19) 0.046(2) 0.0103(15) 0.0270(19) 0.0166(19)
C100 0.085(3) 0.051(2) 0.066(3) 0.0164(17) 0.035(2) 0.023(2)

loop_
_atom_type_symbol
_atom_type_description
_atom_type_scat_dispersion_real
_atom_type_scat_dispersion_imag
_atom_type_scat_source
C C 0.0181 0.0091 'International Tables Vol C Tables 4.2.6.8 and 6.1.1.4'
H H 0.0000 0.0000 'International Tables Vol C Tables 4.2.6.8 and 6.1.1.4'
B B 0.0090 0.0039 'International Tables Vol C Tables 4.2.6.8 and 6.1.1.4'
O O 0.0492 0.0322 'International Tables Vol C Tables 4.2.6.8 and 6.1.1.4'
F F 0.0727 0.0534 'International Tables Vol C Tables 4.2.6.8 and 6.1.1.4'
N N 0.0311 0.0180 'International Tables Vol C Tables 4.2.6.8 and 6.1.1.4'

loop_
_geom_angle_atom_site_label_1
_geom_angle_atom_site_label_2
_geom_angle_atom_site_label_3
_geom_angle
_geom_angle_site_symmetry_1
_geom_angle_site_symmetry_3
B1 O1 C1 120.02(19) . .
B2 O2 C8 118.25(18) . .
B3 O3 C15 121.17(18) . .
B4 O4 C22 119.50(18) . .
B5 O5 C29 121.33(18) . .
B6 O6 C36 121.16(18) . .
B7 O7 C43 116.92(18) . .
B8 O8 C50 119.73(18) . .
B9 O9 C57 121.76(19) . .
B10 O10 C64 119.10(19) . .
B11 O11 C71 119.5(2) . .
B12 O12 C78 122.41(19) . .
O1 B1 B6 120.13(19) . .
O1 B1 B5 123.59(18) . .
B6 B1 B5 61.19(14) . .
O1 B1 B2 118.9(2) . .
B6 B1 B2 60.47(14) . .
B5 B1 B2 108.95(18) . .
O1 B1 B4 124.1(2) . .
B6 B1 B4 109.22(18) . .
B5 B1 B4 60.70(14) . .
B2 B1 B4 106.95(17) . .
O1 B1 B3 122.02(19) . .
B6 B1 B3 107.13(17) . .
B5 B1 B3 107.23(17) . .
B2 B1 B3 58.68(14) . .
B4 B1 B3 58.79(14) . .
O2 B2 B3 123.99(19) . .
O2 B2 B5 119.54(19) . 2_657
B3 B2 B5 60.85(15) . 2_657
O2 B2 B1 125.0(2) . .
B3 B2 B1 60.86(15) . .
B5 B2 B1 109.06(18) 2_657 .
O2 B2 B6 121.6(2) . .
B3 B2 B6 107.93(18) . .
B5 B2 B6 107.37(18) 2_657 .
B1 B2 B6 59.30(14) . .
O2 B2 B4 118.8(2) . 2_657
B3 B2 B4 107.89(18) . 2_657
B5 B2 B4 59.75(14) 2_657 2_657
B1 B2 B4 106.66(17) . 2_657
B6 B2 B4 58.82(14) . 2_657
O3 B3 B2 116.92(19) . .
O3 B3 B4 125.2(2) . .
B2 B3 B4 109.81(17) . .
O3 B3 B5 117.77(18) . 2_657
B2 B3 B5 60.27(15) . 2_657
B4 B3 B5 109.16(18) . 2_657
O3 B3 B1 122.7(2) . .
B2 B3 B1 60.46(14) . .
B4 B3 B1 60.52(14) . .
B5 B3 B1 108.30(17) 2_657 .
O3 B3 B6 123.13(19) . 2_657
B2 B3 B6 108.95(18) . 2_657
B4 B3 B6 60.13(14) . 2_657
B5 B3 B6 60.42(14) 2_657 2_657
B1 B3 B6 108.07(17) . 2_657
O4 B4 B3 118.69(18) . .
O4 B4 B6 122.4(2) . 2_657
B3 B4 B6 60.99(14) . 2_657
O4 B4 B1 119.25(19) . .
B3 B4 B1 60.70(14) . .
B6 B4 B1 108.88(18) 2_657 .
O4 B4 B5 123.72(19) . .
B3 B4 B5 107.60(18) . .
B6 B4 B5 106.79(18) 2_657 .
B1 B4 B5 59.25(14) . .
O4 B4 B2 126.2(2) . 2_657
B3 B4 B2 107.48(18) . 2_657
B6 B4 B2 59.31(14) 2_657 2_657
B1 B4 B2 106.28(17) . 2_657
B5 B4 B2 58.54(14) . 2_657
O5 B5 B1 117.16(19) . .
O5 B5 B2 125.4(2) . 2_657
B1 B5 B2 109.45(17) . 2_657
O5 B5 B3 124.90(19) . 2_657
B1 B5 B3 107.69(17) . 2_657
B2 B5 B3 58.88(14) 2_657 2_657
O5 B5 B4 121.2(2) . .
B1 B5 B4 60.06(14) . .
B2 B5 B4 61.71(14) 2_657 .
B3 B5 B4 107.89(17) 2_657 .
O5 B5 B6 119.80(19) . .
B1 B5 B6 59.24(14) . .
B2 B5 B6 107.49(17) 2_657 .
B3 B5 B6 59.99(15) 2_657 .
B4 B5 B6 107.17(17) . .
O6 B6 B1 127.8(2) . .
O6 B6 B4 116.5(2) . 2_657
B1 B6 B4 109.84(17) . 2_657
O6 B6 B2 125.1(2) . .
B1 B6 B2 60.23(14) . .
B4 B6 B2 61.87(14) 2_657 .
O6 B6 B3 116.01(19) . 2_657
B1 B6 B3 107.62(18) . 2_657
B4 B6 B3 58.88(14) 2_657 2_657
B2 B6 B3 107.85(17) . 2_657
O6 B6 B5 122.35(19) . .
B1 B6 B5 59.56(14) . .
B4 B6 B5 107.48(18) 2_657 .
B2 B6 B5 107.48(17) . .
B3 B6 B5 59.59(14) 2_657 .
O7 B7 B12 125.1(2) . .
O7 B7 B11 122.4(2) . .
B12 B7 B11 61.96(15) . .
O7 B7 B9 118.73(19) . .
B12 B7 B9 109.04(19) . .
B11 B7 B9 59.90(14) . .
O7 B7 B8 118.70(19) . .
B12 B7 B8 108.26(19) . .
B11 B7 B8 107.18(19) . .
B9 B7 B8 58.31(15) . .
O7 B7 B10 123.4(2) . 2_656
B12 B7 B10 60.63(15) . 2_656
B11 B7 B10 109.05(19) . 2_656
B9 B7 B10 106.02(18) . 2_656
B8 B7 B10 59.07(15) . 2_656
O8 B8 B9 118.02(19) . .
O8 B8 B10 125.7(2) . 2_656
B9 B8 B10 109.46(18) . 2_656
O8 B8 B7 123.5(2) . .
B9 B8 B7 60.79(15) . .
B10 B8 B7 60.90(15) 2_656 .
O8 B8 B12 118.69(19) . 2_656
B9 B8 B12 59.77(15) . 2_656
B10 B8 B12 106.85(18) 2_656 2_656
B7 B8 B12 107.58(18) . 2_656
O8 B8 B11 123.2(2) . 2_656
B9 B8 B11 108.27(19) . 2_656
B10 B8 B11 57.69(14) 2_656 2_656
B7 B8 B11 106.63(18) . 2_656
B12 B8 B11 60.36(15) 2_656 2_656
O9 B9 B8 125.5(2) . .
O9 B9 B12 120.0(2) . 2_656
B8 B9 B12 61.68(15) . 2_656
O9 B9 B11 119.2(2) . .
B8 B9 B11 109.07(18) . .
B12 B9 B11 107.51(18) 2_656 .
O9 B9 B7 125.8(2) . .
B8 B9 B7 60.89(15) . .
B12 B9 B7 109.14(18) 2_656 .
B11 B9 B7 59.67(15) . .
O9 B9 B10 116.4(2) . .
B8 B9 B10 109.68(19) . .
B12 B9 B10 60.62(15) 2_656 .
B11 B9 B10 57.94(15) . .
B7 B9 B10 106.37(17) . .
O10 B10 B11 126.4(2) . .
O10 B10 B8 122.7(2) . 2_656
B11 B10 B8 62.32(15) . 2_656
O10 B10 B9 123.8(2) . .
B11 B10 B9 60.62(15) . .
B8 B10 B9 109.12(18) 2_656 .
O10 B10 B12 117.5(2) . 2_656
B11 B10 B12 108.31(19) . 2_656
B8 B10 B12 107.10(19) 2_656 2_656
B9 B10 B12 58.93(15) . 2_656
O10 B10 B7 117.2(2) . 2_656
B11 B10 B7 109.59(19) . 2_656
B8 B10 B7 60.04(15) 2_656 2_656
B9 B10 B7 106.01(18) . 2_656
B12 B10 B7 58.22(14) 2_656 2_656
O11 B11 B10 118.7(2) . .
O11 B11 B7 125.2(2) . .
B10 B11 B7 109.79(19) . .
O11 B11 B9 124.7(2) . .
B10 B11 B9 61.44(15) . .
B7 B11 B9 60.43(15) . .
O11 B11 B8 118.25(19) . 2_656
B10 B11 B8 59.99(15) . 2_656
B7 B11 B8 106.84(19) . 2_656
B9 B11 B8 107.96(18) . 2_656
O11 B11 B12 121.94(19) . .
B10 B11 B12 107.96(19) . .
B7 B11 B12 58.41(14) . .
B9 B11 B12 106.66(18) . .
B8 B11 B12 59.45(15) 2_656 .
O12 B12 B7 117.7(2) . .
O12 B12 B9 126.9(2) . 2_656
B7 B12 B9 109.57(18) . 2_656
O12 B12 B10 125.5(2) . 2_656
B7 B12 B10 61.15(15) . 2_656
B9 B12 B10 60.44(15) 2_656 2_656
O12 B12 B8 121.5(2) . 2_656
B7 B12 B8 108.44(18) . 2_656
B9 B12 B8 58.55(15) 2_656 2_656
B10 B12 B8 107.07(18) 2_656 2_656
O12 B12 B11 116.6(2) . .
B7 B12 B11 59.63(15) . .
B9 B12 B11 107.17(19) 2_656 .
B10 B12 B11 107.65(17) 2_656 .
B8 B12 B11 60.20(15) 2_656 .
O1 C1 C2 106.5(2) . .
O1 C1 H1A 110.4 . .
C2 C1 H1A 110.4 . .
O1 C1 H1B 110.4 . .
C2 C1 H1B 110.4 . .
H1A C1 H1B 108.6 . .
C7 C2 C3 116.4(2) . .
C7 C2 C1 123.0(2) . .
C3 C2 C1 120.5(2) . .
F1 C3 C4 118.6(2) . .
F1 C3 C2 119.5(2) . .
C4 C3 C2 121.8(2) . .
F2 C4 C5 118.8(3) . .
F2 C4 C3 121.0(3) . .
C5 C4 C3 120.2(3) . .
F3 C5 C4 120.7(3) . .
F3 C5 C6 119.8(3) . .
C4 C5 C6 119.5(3) . .
F4 C6 C5 119.5(3) . .
F4 C6 C7 121.0(2) . .
C5 C6 C7 119.5(2) . .
F5 C7 C6 118.0(2) . .
F5 C7 C2 119.5(2) . .
C6 C7 C2 122.4(2) . .
O2 C8 C9 107.94(18) . .
O2 C8 H8A 110.1 . .
C9 C8 H8A 110.1 . .
O2 C8 H8B 110.1 . .
C9 C8 H8B 110.1 . .
H8A C8 H8B 108.4 . .
C10 C9 C14 116.9(2) . .
C10 C9 C8 120.9(2) . .
C14 C9 C8 122.2(2) . .
F6 C10 C9 119.9(2) . .
F6 C10 C11 118.4(2) . .
C9 C10 C11 121.8(2) . .
F7 C11 C12 120.4(2) . .
F7 C11 C10 120.1(2) . .
C12 C11 C10 119.5(2) . .
F8 C12 C11 120.1(3) . .
F8 C12 C13 119.3(2) . .
C11 C12 C13 120.6(2) . .
F9 C13 C12 120.4(2) . .
F9 C13 C14 120.6(3) . .
C12 C13 C14 119.0(2) . .
F10 C14 C9 120.5(2) . .
F10 C14 C13 117.4(2) . .
C9 C14 C13 122.2(3) . .
O3 C15 C16 105.33(19) . .
O3 C15 H15A 110.7 . .
C16 C15 H15A 110.7 . .
O3 C15 H15B 110.7 . .
C16 C15 H15B 110.7 . .
H15A C15 H15B 108.8 . .
C21 C16 C17 116.5(2) . .
C21 C16 C15 122.6(2) . .
C17 C16 C15 120.8(2) . .
F11 C17 C18 118.2(2) . .
F11 C17 C16 119.6(2) . .
C18 C17 C16 122.2(3) . .
F12 C18 C17 120.5(3) . .
F12 C18 C19 119.9(2) . .
C17 C18 C19 119.5(3) . .
F13 C19 C20 120.2(3) . .
F13 C19 C18 119.8(3) . .
C20 C19 C18 120.0(2) . .
F14 C20 C19 120.1(2) . .
F14 C20 C21 120.5(3) . .
C19 C20 C21 119.4(3) . .
F15 C21 C16 119.9(2) . .
F15 C21 C20 117.7(2) . .
C16 C21 C20 122.4(3) . .
O4 C22 C23 109.53(19) . .
O4 C22 H22A 109.8 . .
C23 C22 H22A 109.8 . .
O4 C22 H22B 109.8 . .
C23 C22 H22B 109.8 . .
H22A C22 H22B 108.2 . .
C24 C23 C28 115.2(2) . .
C24 C23 C22 122.2(2) . .
C28 C23 C22 122.5(2) . .
F16 C24 C25 117.3(2) . .
F16 C24 C23 119.9(2) . .
C25 C24 C23 122.8(2) . .
F17 C25 C26 119.6(2) . .
F17 C25 C24 120.7(2) . .
C26 C25 C24 119.7(2) . .
F18 C26 C27 120.4(2) . .
F18 C26 C25 120.1(2) . .
C27 C26 C25 119.5(2) . .
F19 C27 C26 119.8(2) . .
F19 C27 C28 120.4(2) . .
C26 C27 C28 119.8(2) . .
F20 C28 C27 118.1(2) . .
F20 C28 C23 119.0(2) . .
C27 C28 C23 122.9(2) . .
O5 C29 C30 105.68(19) . .
O5 C29 H29A 110.6 . .
C30 C29 H29A 110.6 . .
O5 C29 H29B 110.6 . .
C30 C29 H29B 110.6 . .
H29A C29 H29B 108.7 . .
C35 C30 C31 116.6(2) . .
C35 C30 C29 123.5(2) . .
C31 C30 C29 119.7(2) . .
F21 C31 C32 118.3(2) . .
F21 C31 C30 118.9(2) . .
C32 C31 C30 122.8(2) . .
F22 C32 C33 120.3(2) . .
F22 C32 C31 120.6(3) . .
C33 C32 C31 119.1(3) . .
F23 C33 C32 120.1(3) . .
F23 C33 C34 119.6(3) . .
C32 C33 C34 120.3(2) . .
F24 C34 C33 120.3(2) . .
F24 C34 C35 120.4(3) . .
C33 C34 C35 119.3(2) . .
F25 C35 C30 120.6(2) . .
F25 C35 C34 117.5(2) . .
C30 C35 C34 121.9(3) . .
O6 C36 C37 107.02(19) . .
O6 C36 H36A 110.3 . .
C37 C36 H36A 110.3 . .
O6 C36 H36B 110.3 . .
C37 C36 H36B 110.3 . .
H36A C36 H36B 108.6 . .
C38 C37 C42 114.8(2) . .
C38 C37 C36 122.3(2) . .
C42 C37 C36 122.8(2) . .
F26 C38 C39 118.2(3) . .
F26 C38 C37 118.9(3) . .
C39 C38 C37 122.9(3) . .
F27 C39 C40 120.2(3) . .
F27 C39 C38 120.4(3) . .
C40 C39 C38 119.4(3) . .
F28 C40 C39 119.8(3) . .
F28 C40 C41 120.1(3) . .
C39 C40 C41 120.0(3) . .
F29 C41 C40 120.1(3) . .
F29 C41 C42 120.4(3) . .
C40 C41 C42 119.5(3) . .
F30 C42 C41 117.9(3) . .
F30 C42 C37 118.8(2) . .
C41 C42 C37 123.2(3) . .
O7 C43 C44 110.1(2) . .
O7 C43 H43A 109.6 . .
C44 C43 H43A 109.6 . .
O7 C43 H43B 109.6 . .
C44 C43 H43B 109.6 . .
H43A C43 H43B 108.2 . .
C45 C44 C49 115.8(3) . .
C45 C44 C43 122.1(3) . .
C49 C44 C43 122.0(3) . .
F31 C45 C46 118.1(3) . .
F31 C45 C44 118.1(3) . .
C46 C45 C44 123.7(3) . .
F32 C46 C47 120.2(3) . .
F32 C46 C45 120.7(4) . .
C47 C46 C45 119.1(3) . .
C46 C47 F33 120.0(4) . .
C46 C47 C48 121.0(3) . .
F33 C47 C48 119.0(4) . .
F34 C48 C47 121.1(4) . .
F34 C48 C49 119.8(4) . .
C47 C48 C49 119.1(3) . .
F35 C49 C44 120.3(3) . .
F35 C49 C48 118.4(3) . .
C44 C49 C48 121.3(3) . .
O8 C50 C51 107.00(19) . .
O8 C50 H50A 110.3 . .
C51 C50 H50A 110.3 . .
O8 C50 H50B 110.3 . .
C51 C50 H50B 110.3 . .
H50A C50 H50B 108.6 . .
C56 C51 C52 116.7(2) . .
C56 C51 C50 122.5(2) . .
C52 C51 C50 120.7(2) . .
F36 C52 C53 118.3(3) . .
F36 C52 C51 119.7(2) . .
C53 C52 C51 122.0(3) . .
F37 C53 C54 120.3(3) . .
F37 C53 C52 120.1(3) . .
C54 C53 C52 119.6(3) . .
F38 C54 C55 120.3(3) . .
F38 C54 C53 120.2(3) . .
C55 C54 C53 119.5(3) . .
F39 C55 C54 120.0(3) . .
F39 C55 C56 120.3(3) . .
C54 C55 C56 119.6(3) . .
F40 C56 C51 120.6(2) . .
F40 C56 C55 116.9(3) . .
C51 C56 C55 122.5(3) . .
O9 C57 C58 107.9(2) . .
O9 C57 H57A 110.1 . .
C58 C57 H57A 110.1 . .
O9 C57 H57B 110.1 . .
C58 C57 H57B 110.1 . .
H57A C57 H57B 108.4 . .
C63 C58 C59 115.3(3) . .
C63 C58 C57 122.2(3) . .
C59 C58 C57 122.4(3) . .
F41 C59 C60 117.0(3) . .
F41 C59 C58 120.0(2) . .
C60 C59 C58 122.9(3) . .
C61 C60 F42 119.4(4) . .
C61 C60 C59 120.3(4) . .
F42 C60 C59 120.4(4) . .
C60 C61 F43 121.2(5) . .
C60 C61 C62 120.7(4) . .
F43 C61 C62 118.1(5) . .
F44 C62 C61 123.0(4) . .
F44 C62 C63 118.6(5) . .
C61 C62 C63 118.4(3) . .
F45 C63 C58 117.8(3) . .
F45 C63 C62 119.8(3) . .
C58 C63 C62 122.3(4) . .
O10 C64 C65 108.5(2) . .
O10 C64 H64A 110.0 . .
C65 C64 H64A 110.0 . .
O10 C64 H64B 110.0 . .
C65 C64 H64B 110.0 . .
H64A C64 H64B 108.4 . .
C70 C65 C66 116.2(3) . .
C70 C65 C64 121.8(2) . .
C66 C65 C64 121.9(3) . .
F46 C66 C67 117.9(3) . .
F46 C66 C65 119.9(3) . .
C67 C66 C65 122.2(3) . .
F47 C67 C68 120.7(3) . .
F47 C67 C66 120.1(3) . .
C68 C67 C66 119.2(3) . .
C67 C68 C69 121.0(3) . .
C67 C68 F48 119.0(3) . .
C69 C68 F48 120.0(3) . .
F49 C69 C68 120.8(3) . .
F49 C69 C70 119.8(3) . .
C68 C69 C70 119.4(3) . .
F50 C70 C65 119.6(2) . .
F50 C70 C69 118.4(3) . .
C65 C70 C69 122.0(3) . .
O11 C71 C72 107.7(2) . .
O11 C71 H71A 110.2 . .
C72 C71 H71A 110.2 . .
O11 C71 H71B 110.2 . .
C72 C71 H71B 110.2 . .
H71A C71 H71B 108.5 . .
C77A C72 C73A 117.4(8) . .
C73 C72 C77 120.0 . .
C77A C72 C71 104.9(8) . .
C73A C72 C71 137.6(5) . .
C73 C72 C71 114.2(3) . .
C77 C72 C71 125.7(3) . .
F51 C73 C72 120.6(3) . .
F51 C73 C74 119.4(3) . .
C72 C73 C74 120.0 . .
F52 C74 C73 120.0(4) . .
F52 C74 C75 120.0(4) . .
C73 C74 C75 120.0 . .
F53 C75 C76 121.0(5) . .
F53 C75 C74 119.0(5) . .
C76 C75 C74 120.0 . .
F54 C76 C77 122.6(5) . .
F54 C76 C75 117.4(5) . .
C77 C76 C75 120.0 . .
F55 C77 C76 117.6(3) . .
F55 C77 C72 122.4(3) . .
C76 C77 C72 120.0 . .
F51A C73A C72 122.3(9) . .
F51A C73A C74A 117.5(9) . .
C72 C73A C74A 120.1(8) . .
F52A C74A C75A 118.7(14) . .
F52A C74A C73A 121.3(11) . .
C75A C74A C73A 119.8(10) . .
F53A C75A C74A 119.0(13) . .
F53A C75A C76A 121.1(11) . .
C74A C75A C76A 119.5(11) . .
F54A C76A C75A 117.8(11) . .
F54A C76A C77A 125.5(12) . .
C75A C76A C77A 116.4(12) . .
C72 C77A C76A 126.5(14) . .
C72 C77A F55A 122.1(12) . .
C76A C77A F55A 111.4(14) . .
O12 C78 C79 105.95(19) . .
O12 C78 H78A 110.5 . .
C79 C78 H78A 110.5 . .
O12 C78 H78B 110.5 . .
C79 C78 H78B 110.5 . .
H78A C78 H78B 108.7 . .
C80 C79 C84 116.1(2) . .
C80 C79 C78 122.6(2) . .
C84 C79 C78 121.1(2) . .
F56 C80 C81 117.7(2) . .
F56 C80 C79 120.0(2) . .
C81 C80 C79 122.3(3) . .
F57 C81 C82 119.2(2) . .
F57 C81 C80 121.0(3) . .
C82 C81 C80 119.7(2) . .
F58 C82 C83 120.6(3) . .
F58 C82 C81 119.7(3) . .
C83 C82 C81 119.6(2) . .
F59 C83 C82 120.1(2) . .
F59 C83 C84 120.3(3) . .
C82 C83 C84 119.7(3) . .
F60 C84 C83 118.2(2) . .
F60 C84 C79 119.4(2) . .
C83 C84 C79 122.4(2) . .
C97 N1 C93 111.6(2) . .
C97 N1 C85 110.9(3) . .
C93 N1 C85 106.6(2) . .
C97 N1 C89 107.2(2) . .
C93 N1 C89 110.3(2) . .
C85 N1 C89 110.4(2) . .
C86A C85 N1 124.4(4) . .
N1 C85 C86 106.2(4) . .
N1 C85 H85A 110.5 . .
C86 C85 H85A 110.5 . .
N1 C85 H85B 110.5 . .
C86 C85 H85B 110.5 . .
H85A C85 H85B 108.7 . .
C86A C85 H85C 106.2 . .
N1 C85 H85C 106.2 . .
C86A C85 H85D 106.2 . .
N1 C85 H85D 106.2 . .
H85C C85 H85D 106.4 . .
C87 C86 C85 108.4(7) . .
C87 C86 H86A 110.0 . .
C85 C86 H86A 110.0 . .
C87 C86 H86B 110.0 . .
C85 C86 H86B 110.0 . .
H86A C86 H86B 108.4 . .
C86 C87 C88 104.4(7) . .
C86 C87 H87A 110.9 . .
C88 C87 H87A 110.9 . .
C86 C87 H87B 110.9 . .
C88 C87 H87B 110.9 . .
H87A C87 H87B 108.9 . .
C85 C86A C87A 109.1(8) . .
C85 C86A H86C 109.9 . .
C87A C86A H86C 109.9 . .
C85 C86A H86D 109.9 . .
C87A C86A H86D 109.9 . .
H86C C86A H86D 108.3 . .
C86A C87A C88 106.9(7) . .
C86A C87A H87C 110.3 . .
C88 C87A H87C 110.3 . .
C86A C87A H87D 110.3 . .
C88 C87A H87D 110.3 . .
H87C C87A H87D 108.6 . .
C87 C88 H88A 109.5 . .
C87 C88 H88B 109.5 . .
H88A C88 H88B 109.5 . .
C87 C88 H88C 109.5 . .
H88A C88 H88C 109.5 . .
H88B C88 H88C 109.5 . .
C90 C89 N1 115.9(2) . .
C90 C89 H89A 108.3 . .
N1 C89 H89A 108.3 . .
C90 C89 H89B 108.3 . .
N1 C89 H89B 108.3 . .
H89A C89 H89B 107.4 . .
C91 C90 C89 111.3(3) . .
C91 C90 H90A 109.4 . .
C89 C90 H90A 109.4 . .
C91 C90 H90B 109.4 . .
C89 C90 H90B 109.4 . .
H90A C90 H90B 108.0 . .
C90 C91 C92 111.7(3) . .
C90 C91 H91A 109.3 . .
C92 C91 H91A 109.3 . .
C90 C91 H91B 109.3 . .
C92 C91 H91B 109.3 . .
H91A C91 H91B 107.9 . .
C91 C92 H92A 109.5 . .
C91 C92 H92B 109.5 . .
H92A C92 H92B 109.5 . .
C91 C92 H92C 109.5 . .
H92A C92 H92C 109.5 . .
H92B C92 H92C 109.5 . .
N1 C93 C94 115.8(2) . .
N1 C93 H93A 108.3 . .
C94 C93 H93A 108.3 . .
N1 C93 H93B 108.3 . .
C94 C93 H93B 108.3 . .
H93A C93 H93B 107.4 . .
C95 C94 C93 110.4(3) . .
C95 C94 H94A 109.6 . .
C93 C94 H94A 109.6 . .
C95 C94 H94B 109.6 . .
C93 C94 H94B 109.6 . .
H94A C94 H94B 108.1 . .
C96 C95 C94 112.7(3) . .
C96 C95 H95A 109.1 . .
C94 C95 H95A 109.1 . .
C96 C95 H95B 109.1 . .
C94 C95 H95B 109.1 . .
H95A C95 H95B 107.8 . .
C95 C96 H96A 109.5 . .
C95 C96 H96B 109.5 . .
H96A C96 H96B 109.5 . .
C95 C96 H96C 109.5 . .
H96A C96 H96C 109.5 . .
H96B C96 H96C 109.5 . .
N1 C97 C98 116.5(2) . .
N1 C97 H97A 108.2 . .
C98 C97 H97A 108.2 . .
N1 C97 H97B 108.2 . .
C98 C97 H97B 108.2 . .
H97A C97 H97B 107.3 . .
C97 C98 C99 110.2(2) . .
C97 C98 H98A 109.6 . .
C99 C98 H98A 109.6 . .
C97 C98 H98B 109.6 . .
C99 C98 H98B 109.6 . .
H98A C98 H98B 108.1 . .
C98 C99 C100 112.2(3) . .
C98 C99 H99A 109.2 . .
C100 C99 H99A 109.2 . .
C98 C99 H99B 109.2 . .
C100 C99 H99B 109.2 . .
H99A C99 H99B 107.9 . .
C99 C100 H10A 109.5 . .
C99 C100 H10B 109.5 . .
H10A C100 H10B 109.5 . .
C99 C100 H10C 109.5 . .
H10A C100 H10C 109.5 . .
H10B C100 H10C 109.5 . .

loop_
_geom_bond_atom_site_label_1
_geom_bond_atom_site_label_2
_geom_bond_distance
_geom_bond_site_symmetry_2
O1 B1 1.424(3) .
O1 C1 1.425(3) .
O2 B2 1.416(3) .
O2 C8 1.440(3) .
O3 B3 1.421(3) .
O3 C15 1.425(3) .
O4 B4 1.413(3) .
O4 C22 1.420(3) .
O5 B5 1.399(3) .
O5 C29 1.433(3) .
O6 B6 1.405(3) .
O6 C36 1.430(3) .
O7 B7 1.422(3) .
O7 C43 1.433(3) .
O8 B8 1.402(3) .
O8 C50 1.432(3) .
O9 B9 1.417(3) .
O9 C57 1.424(3) .
O10 B10 1.422(3) .
O10 C64 1.434(3) .
O11 B11 1.403(3) .
O11 C71 1.422(3) .
O12 B12 1.396(3) .
O12 C78 1.427(3) .
B1 B6 1.796(4) .
B1 B5 1.802(4) .
B1 B2 1.813(4) .
B1 B4 1.817(4) .
B1 B3 1.820(4) .
B2 B3 1.780(4) .
B2 B5 1.806(4) 2_657
B2 B6 1.817(3) .
B2 B4 1.864(4) 2_657
B3 B4 1.785(4) .
B3 B5 1.816(4) 2_657
B3 B6 1.823(4) 2_657
B4 B6 1.808(4) 2_657
B4 B5 1.828(4) .
B4 B2 1.864(4) 2_657
B5 B2 1.806(4) 2_657
B5 B3 1.816(4) 2_657
B5 B6 1.831(4) .
B6 B4 1.808(4) 2_657
B6 B3 1.823(4) 2_657
B7 B12 1.788(4) .
B7 B11 1.811(4) .
B7 B9 1.825(4) .
B7 B8 1.827(4) .
B7 B10 1.842(4) 2_656
B8 B9 1.779(4) .
B8 B10 1.809(4) 2_656
B8 B12 1.836(4) 2_656
B8 B11 1.850(4) 2_656
B9 B12 1.802(4) 2_656
B9 B11 1.815(4) .
B9 B10 1.830(4) .
B10 B11 1.765(4) .
B10 B8 1.809(4) 2_656
B10 B12 1.833(4) 2_656
B10 B7 1.842(4) 2_656
B11 B8 1.850(4) 2_656
B11 B12 1.853(4) .
B12 B9 1.802(4) 2_656
B12 B10 1.833(4) 2_656
B12 B8 1.836(4) 2_656
F1 C3 1.336(3) .
F2 C4 1.352(3) .
F3 C5 1.347(3) .
F4 C6 1.341(3) .
F5 C7 1.346(3) .
F6 C10 1.342(3) .
F7 C11 1.345(3) .
F8 C12 1.348(3) .
F9 C13 1.339(3) .
F10 C14 1.343(3) .
F11 C17 1.343(3) .
F12 C18 1.348(3) .
F13 C19 1.345(3) .
F14 C20 1.342(3) .
F15 C21 1.346(3) .
F16 C24 1.348(3) .
F17 C25 1.348(3) .
F18 C26 1.347(3) .
F19 C27 1.343(3) .
F20 C28 1.342(3) .
F21 C31 1.339(3) .
F22 C32 1.346(3) .
F23 C33 1.342(3) .
F24 C34 1.345(3) .
F25 C35 1.347(3) .
F26 C38 1.344(3) .
F27 C39 1.341(3) .
F28 C40 1.350(3) .
F29 C41 1.349(4) .
F30 C42 1.349(3) .
F31 C45 1.354(3) .
F32 C46 1.349(4) .
F33 C47 1.351(4) .
F34 C48 1.343(4) .
F35 C49 1.334(3) .
F36 C52 1.337(3) .
F37 C53 1.337(3) .
F38 C54 1.340(3) .
F39 C55 1.339(3) .
F40 C56 1.348(3) .
F41 C59 1.337(3) .
F42 C60 1.354(4) .
F43 C61 1.347(4) .
F44 C62 1.335(4) .
F45 C63 1.344(4) .
F46 C66 1.342(3) .
F47 C67 1.354(3) .
F48 C68 1.355(3) .
F49 C69 1.353(4) .
F50 C70 1.344(3) .
F51 C73 1.320(4) .
F52 C74 1.344(4) .
F53 C75 1.341(3) .
F54 C76 1.316(4) .
F55 C77 1.301(4) .
F51A C73A 1.309(11) .
F52A C74A 1.341(11) .
F53A C75A 1.373(13) .
F54A C76A 1.359(12) .
F55A C77A 1.394(18) .
F56 C80 1.350(3) .
F57 C81 1.346(3) .
F58 C82 1.347(3) .
F59 C83 1.347(3) .
F60 C84 1.337(3) .
C1 C2 1.505(3) .
C1 H1A 0.9900 .
C1 H1B 0.9900 .
C2 C7 1.381(3) .
C2 C3 1.384(4) .
C3 C4 1.374(4) .
C4 C5 1.368(4) .
C5 C6 1.373(4) .
C6 C7 1.376(4) .
C8 C9 1.511(3) .
C8 H8A 0.9900 .
C8 H8B 0.9900 .
C9 C10 1.380(3) .
C9 C14 1.380(3) .
C10 C11 1.386(3) .
C11 C12 1.364(4) .
C12 C13 1.367(4) .
C13 C14 1.387(3) .
C15 C16 1.507(3) .
C15 H15A 0.9900 .
C15 H15B 0.9900 .
C16 C21 1.376(4) .
C16 C17 1.385(4) .
C17 C18 1.372(3) .
C18 C19 1.379(4) .
C19 C20 1.364(4) .
C20 C21 1.383(4) .
C22 C23 1.508(3) .
C22 H22A 0.9900 .
C22 H22B 0.9900 .
C23 C24 1.386(3) .
C23 C28 1.394(3) .
C24 C25 1.376(3) .
C25 C26 1.375(3) .
C26 C27 1.368(3) .
C27 C28 1.372(3) .
C29 C30 1.508(3) .
C29 H29A 0.9900 .
C29 H29B 0.9900 .
C30 C35 1.376(3) .
C30 C31 1.380(3) .
C31 C32 1.374(3) .
C32 C33 1.369(4) .
C33 C34 1.371(4) .
C34 C35 1.389(3) .
C36 C37 1.495(3) .
C36 H36A 0.9900 .
C36 H36B 0.9900 .
C37 C38 1.382(4) .
C37 C42 1.382(4) .
C38 C39 1.379(4) .
C39 C40 1.353(5) .
C40 C41 1.363(5) .
C41 C42 1.365(4) .
C43 C44 1.498(3) .
C43 H43A 0.9900 .
C43 H43B 0.9900 .
C44 C45 1.369(4) .
C44 C49 1.388(4) .
C45 C46 1.362(4) .
C46 C47 1.350(5) .
C47 C48 1.356(5) .
C48 C49 1.396(5) .
C50 C51 1.513(3) .
C50 H50A 0.9900 .
C50 H50B 0.9900 .
C51 C56 1.364(4) .
C51 C52 1.383(3) .
C52 C53 1.379(4) .
C53 C54 1.373(5) .
C54 C55 1.366(4) .
C55 C56 1.381(4) .
C57 C58 1.500(3) .
C57 H57A 0.9900 .
C57 H57B 0.9900 .
C58 C63 1.376(4) .
C58 C59 1.388(4) .
C59 C60 1.368(4) .
C60 C61 1.332(6) .
C61 C62 1.372(6) .
C62 C63 1.406(5) .
C64 C65 1.502(3) .
C64 H64A 0.9900 .
C64 H64B 0.9900 .
C65 C70 1.381(4) .
C65 C66 1.384(4) .
C66 C67 1.383(4) .
C67 C68 1.354(5) .
C68 C69 1.355(4) .
C69 C70 1.386(4) .
C71 C72 1.496(3) .
C71 H71A 0.9900 .
C71 H71B 0.9900 .
C72 C77A 1.292(17) .
C72 C73A 1.390(10) .
C72 C73 1.3900 .
C72 C77 1.3900 .
C73 C74 1.3900 .
C74 C75 1.3900 .
C75 C76 1.3900 .
C76 C77 1.3900 .
C73A C74A 1.400(13) .
C74A C75A 1.380(13) .
C75A C76A 1.384(12) .
C76A C77A 1.392(13) .
C78 C79 1.509(3) .
C78 H78A 0.9900 .
C78 H78B 0.9900 .
C79 C80 1.380(3) .
C79 C84 1.389(3) .
C80 C81 1.377(3) .
C81 C82 1.374(4) .
C82 C83 1.370(4) .
C83 C84 1.374(4) .
N1 C97 1.515(4) .
N1 C93 1.520(3) .
N1 C85 1.526(4) .
N1 C89 1.526(3) .
C85 C86A 1.491(7) .
C85 C86 1.648(7) .
C85 H85A 0.9900 .
C85 H85B 0.9900 .
C85 H85C 0.9900 .
C85 H85D 0.9900 .
C86 C87 1.506(12) .
C86 H86A 0.9900 .
C86 H86B 0.9900 .
C87 C88 1.515(8) .
C87 H87A 0.9900 .
C87 H87B 0.9900 .
C86A C87A 1.531(14) .
C86A H86C 0.9900 .
C86A H86D 0.9900 .
C87A C88 1.625(9) .
C87A H87C 0.9900 .
C87A H87D 0.9900 .
C88 H88A 0.9800 .
C88 H88B 0.9800 .
C88 H88C 0.9800 .
C89 C90 1.522(4) .
C89 H89A 0.9900 .
C89 H89B 0.9900 .
C90 C91 1.514(4) .
C90 H90A 0.9900 .
C90 H90B 0.9900 .
C91 C92 1.516(5) .
C91 H91A 0.9900 .
C91 H91B 0.9900 .
C92 H92A 0.9800 .
C92 H92B 0.9800 .
C92 H92C 0.9800 .
C93 C94 1.522(4) .
C93 H93A 0.9900 .
C93 H93B 0.9900 .
C94 C95 1.521(4) .
C94 H94A 0.9900 .
C94 H94B 0.9900 .
C95 C96 1.520(5) .
C95 H95A 0.9900 .
C95 H95B 0.9900 .
C96 H96A 0.9800 .
C96 H96B 0.9800 .
C96 H96C 0.9800 .
C97 C98 1.519(4) .
C97 H97A 0.9900 .
C97 H97B 0.9900 .
C98 C99 1.524(4) .
C98 H98A 0.9900 .
C98 H98B 0.9900 .
C99 C100 1.525(4) .
C99 H99A 0.9900 .
C99 H99B 0.9900 .
C100 H10A 0.9800 .
C100 H10B 0.9800 .
C100 H10C 0.9800 .
